data_4325688
loop_
_publ_author_name
'Donald J. Darensbourg'
'Osit Karroonnirun'
'Stephanie J. Wilson'

_publ_section_title
;
 Ring-Opening Polymerization of Cyclic Esters and Trimethylene Carbonate
 Catalyzed by Aluminum Half-Salen Complexes
;
_journal_name_full 'Inorganic Chemistry'
_journal_page_first 6775
_journal_page_last 6787
_journal_paper_doi 10.1021/ic2008057
_journal_volume 50
_journal_year 2011
_chemical_formula_sum 'C46 H72 Al2 N2 O4'
_chemical_formula_weight 771.02
_chemical_name_systematic
; 
 ? 
;
_space_group_IT_number 130
_symmetry_cell_setting orthorhombic
_symmetry_space_group_name_Hall '-P 4a 2ac'
_symmetry_space_group_name_H-M 'P 4/n c c :2'
_atom_sites_solution_hydrogens geom
_atom_sites_solution_primary direct
_atom_sites_solution_secondary difmap
_audit_creation_method SHELXL-97
_cell_angle_alpha 90.00
_cell_angle_beta 90.00
_cell_angle_gamma 90.00
_cell_formula_units_Z 8
_cell_length_a 23.795(3)
_cell_length_b 23.795(3)
_cell_length_c 18.707(3)
_cell_measurement_temperature 110(2)
_cell_volume 10592(3)
_computing_cell_refinement
;
 CELL-NOW (Sheldrick, 2003) and SAINT (BRUKER-NONIUS, 2003)'
;
_computing_data_collection 'FRAMBO (BRUKER-NONIUS, 2003)'
_computing_data_reduction 'Bruker SAINT'
_computing_molecular_graphics 'X-SEED (Barbour, 2001)'
_computing_publication_material 'Bruker SHELXTL'
_computing_structure_refinement 'SHELXL-97 (Sheldrick, 1997)'
_computing_structure_solution 'SHELXS-97 (Sheldrick, 1990)'
_diffrn_ambient_temperature 110(2)
_diffrn_measured_fraction_theta_full 0.995
_diffrn_measured_fraction_theta_max 0.995
_diffrn_radiation_monochromator graphite
_diffrn_radiation_source 'fine-focus sealed tube'
_diffrn_radiation_type CuK\a
_diffrn_radiation_wavelength 1.54178
_diffrn_reflns_av_R_equivalents 0.1174
_diffrn_reflns_av_sigmaI/netI 0.0504
_diffrn_reflns_limit_h_max 26
_diffrn_reflns_limit_h_min -25
_diffrn_reflns_limit_k_max 25
_diffrn_reflns_limit_k_min -26
_diffrn_reflns_limit_l_max 21
_diffrn_reflns_limit_l_min -20
_diffrn_reflns_number 79230
_diffrn_reflns_theta_full 60.27
_diffrn_reflns_theta_max 60.27
_diffrn_reflns_theta_min 2.63
_exptl_absorpt_coefficient_mu 0.769
_exptl_absorpt_correction_T_max 0.8868
_exptl_absorpt_correction_T_min 0.8740
_exptl_absorpt_correction_type multi-scan
_exptl_absorpt_process_details 'SADABS; (Sheldrick, 2006)'
_exptl_crystal_colour colorless
_exptl_crystal_density_diffrn 0.967
_exptl_crystal_description block
_exptl_crystal_F_000 3360
_exptl_crystal_size_max 0.18
_exptl_crystal_size_mid 0.18
_exptl_crystal_size_min 0.16
_platon_squeeze_details
;
;
_refine_diff_density_max 0.405
_refine_diff_density_min -0.237
_refine_diff_density_rms 0.045
_refine_ls_extinction_method none
_refine_ls_goodness_of_fit_ref 1.104
_refine_ls_hydrogen_treatment mixed
_refine_ls_matrix_type full
_refine_ls_number_parameters 257
_refine_ls_number_reflns 3958
_refine_ls_number_restraints 0
_refine_ls_restrained_S_all 1.104
_refine_ls_R_factor_all 0.0927
_refine_ls_R_factor_gt 0.0633
_refine_ls_shift/su_max 0.000
_refine_ls_shift/su_mean 0.000
_refine_ls_structure_factor_coef Fsqd
_refine_ls_weighting_details 'calc w=1/[\s^2^(Fo^2^)+(0.0799P)^2^+6.6983P] where P=(Fo^2^+2Fc^2^)/3'
_refine_ls_weighting_scheme calc
_refine_ls_wR_factor_gt 0.1578
_refine_ls_wR_factor_ref 0.1712
_reflns_number_gt 2965
_reflns_number_total 3958
_reflns_threshold_expression >2sigma(I)
_cod_data_source_file ic2008057_si_002_1.cif
_cod_data_source_block first
_cod_original_cell_volume 10592(2)
_cod_original_sg_symbol_H-M 'P 4/n c c'
_cod_database_code 4325688

loop_
_symmetry_equiv_pos_as_xyz
'x, y, z'
'-x+1/2, -y+1/2, z'
'-y+1/2, x, z'
'y, -x+1/2, z'
'-x, y+1/2, -z+1/2'
'x+1/2, -y, -z+1/2'
'y+1/2, x+1/2, -z+1/2'
'-y, -x, -z+1/2'
'-x, -y, -z'
'x-1/2, y-1/2, -z'
'y-1/2, -x, -z'
'-y, x-1/2, -z'
'x, -y-1/2, z-1/2'
'-x-1/2, y, z-1/2'
'-y-1/2, -x-1/2, z-1/2'
'y, x, z-1/2'

loop_
_atom_site_label
_atom_site_type_symbol
_atom_site_fract_x
_atom_site_fract_y
_atom_site_fract_z
_atom_site_U_iso_or_equiv
_atom_site_adp_type
_atom_site_occupancy
_atom_site_symmetry_multiplicity
_atom_site_calc_flag
_atom_site_refinement_flags
Al1 Al 0.47013(4) 0.48644(4) 0.18104(5) 0.0305(3) Uani 1 1 d .
C1 C 0.49614(13) 0.37783(13) 0.11919(16) 0.0308(7) Uani 1 1 d .
C2 C 0.53426(13) 0.39825(13) 0.06721(16) 0.0316(7) Uani 1 1 d .
C3 C 0.55855(13) 0.36201(13) 0.01639(17) 0.0352(8) Uani 1 1 d .
H3 H 0.5847 0.3769 -0.0170 0.042 Uiso 1 1 calc R
C4 C 0.54547(14) 0.30545(13) 0.01373(17) 0.0359(8) Uani 1 1 d .
C5 C 0.50588(14) 0.28690(14) 0.06419(18) 0.0374(8) Uani 1 1 d .
H5 H 0.4958 0.2483 0.0629 0.045 Uiso 1 1 calc R
C6 C 0.48044(13) 0.31995(13) 0.11547(17) 0.0333(8) Uani 1 1 d .
C7 C 0.43639(15) 0.29501(14) 0.1662(2) 0.0442(9) Uani 1 1 d .
C8 C 0.41992(17) 0.23502(15) 0.1463(2) 0.0599(11) Uani 1 1 d .
H8A H 0.4054 0.2344 0.0972 0.090 Uiso 1 1 calc R
H8B H 0.3908 0.2216 0.1792 0.090 Uiso 1 1 calc R
H8C H 0.4530 0.2106 0.1495 0.090 Uiso 1 1 calc R
C9 C 0.38178(15) 0.32989(15) 0.1625(2) 0.0559(11) Uani 1 1 d .
H9A H 0.3660 0.3276 0.1142 0.084 Uiso 1 1 calc R
H9B H 0.3901 0.3692 0.1740 0.084 Uiso 1 1 calc R
H9C H 0.3546 0.3150 0.1970 0.084 Uiso 1 1 calc R
C10 C 0.46076(17) 0.29404(16) 0.2421(2) 0.0577(11) Uani 1 1 d .
H10A H 0.4318 0.2813 0.2758 0.087 Uiso 1 1 calc R
H10B H 0.4731 0.3319 0.2554 0.087 Uiso 1 1 calc R
H10C H 0.4929 0.2683 0.2438 0.087 Uiso 1 1 calc R
C11 C 0.57179(16) 0.26473(14) -0.04026(19) 0.0461(9) Uani 1 1 d .
C12 C 0.6117(3) 0.2263(2) -0.0018(3) 0.112(2) Uani 1 1 d .
H12A H 0.6305 0.2018 -0.0364 0.168 Uiso 1 1 calc R
H12B H 0.5908 0.2033 0.0326 0.168 Uiso 1 1 calc R
H12C H 0.6399 0.2488 0.0236 0.168 Uiso 1 1 calc R
C13 C 0.6028(2) 0.29513(19) -0.0987(2) 0.0825(16) Uani 1 1 d .
H13A H 0.6340 0.3165 -0.0780 0.124 Uiso 1 1 calc R
H13B H 0.5771 0.3209 -0.1231 0.124 Uiso 1 1 calc R
H13C H 0.6175 0.2678 -0.1331 0.124 Uiso 1 1 calc R
C14 C 0.5259(2) 0.2297(2) -0.0756(3) 0.105(2) Uani 1 1 d .
H14A H 0.4983 0.2547 -0.0981 0.157 Uiso 1 1 calc R
H14B H 0.5071 0.2066 -0.0394 0.157 Uiso 1 1 calc R
H14C H 0.5427 0.2053 -0.1120 0.157 Uiso 1 1 calc R
C15 C 0.55008(14) 0.45644(13) 0.06432(16) 0.0345(8) Uani 1 1 d .
H15 H 0.5794 0.4670 0.0325 0.041 Uiso 1 1 calc R
C16 C 0.54413(16) 0.55485(14) 0.09981(17) 0.0414(9) Uani 1 1 d .
H16 H 0.5049(15) 0.5810(15) 0.0857(18) 0.050 Uiso 1 1 d .
C17 C 0.55731(16) 0.56917(14) 0.17592(17) 0.0405(8) Uani 1 1 d .
H17 H 0.5960(16) 0.5496(14) 0.1880(18) 0.049 Uiso 1 1 d .
C18 C 0.56502(16) 0.63144(14) 0.18542(18) 0.0465(9) Uani 1 1 d .
H18A H 0.5766 0.6394 0.2352 0.056 Uiso 1 1 calc R
H18B H 0.5289 0.6509 0.1765 0.056 Uiso 1 1 calc R
C19 C 0.60919(18) 0.65352(16) 0.1343(2) 0.0550(11) Uani 1 1 d .
H19A H 0.6087 0.6951 0.1359 0.066 Uiso 1 1 calc R
H19B H 0.6466 0.6410 0.1511 0.066 Uiso 1 1 calc R
C20 C 0.60188(17) 0.63527(15) 0.05867(19) 0.0495(10) Uani 1 1 d .
H20A H 0.6360 0.6458 0.0314 0.059 Uiso 1 1 calc R
H20B H 0.5698 0.6560 0.0378 0.059 Uiso 1 1 calc R
C21 C 0.59152(13) 0.57209(13) 0.04926(17) 0.0350(8) Uani 1 1 d .
H21A H 0.5809 0.5639 -0.0008 0.042 Uiso 1 1 calc R
H21B H 0.6261 0.5508 0.0607 0.042 Uiso 1 1 calc R
C22 C 0.40147(14) 0.51561(14) 0.13622(17) 0.0385(8) Uani 1 1 d .
H22A H 0.4128 0.5364 0.0927 0.046 Uiso 1 1 calc R
H22B H 0.3790 0.4829 0.1202 0.046 Uiso 1 1 calc R
C23 C 0.36211(16) 0.55426(16) 0.1795(2) 0.0520(10) Uani 1 1 d .
H23A H 0.3495 0.5346 0.2227 0.078 Uiso 1 1 calc R
H23B H 0.3294 0.5643 0.1503 0.078 Uiso 1 1 calc R
H23C H 0.3824 0.5885 0.1931 0.078 Uiso 1 1 calc R
N1 N 0.52699(11) 0.49526(11) 0.10229(13) 0.0348(7) Uani 1 1 d .
O1 O 0.47611(9) 0.41104(9) 0.17046(11) 0.0338(5) Uani 1 1 d .
O2 O 0.51657(9) 0.54350(9) 0.22043(10) 0.0340(6) Uani 1 1 d .

loop_
_atom_site_aniso_label
_atom_site_aniso_U_11
_atom_site_aniso_U_22
_atom_site_aniso_U_33
_atom_site_aniso_U_23
_atom_site_aniso_U_13
_atom_site_aniso_U_12
Al1 0.0339(6) 0.0359(6) 0.0218(5) 0.0017(4) 0.0003(4) -0.0047(4)
C1 0.0292(17) 0.0356(19) 0.0277(17) 0.0023(14) -0.0037(14) 0.0012(13)
C2 0.0342(18) 0.0339(18) 0.0266(17) 0.0006(14) 0.0003(14) -0.0007(14)
C3 0.0355(19) 0.039(2) 0.0309(18) 0.0049(15) -0.0006(14) -0.0043(15)
C4 0.0410(19) 0.0340(19) 0.0326(19) -0.0003(15) -0.0004(15) 0.0028(15)
C5 0.0399(19) 0.0298(18) 0.043(2) 0.0077(15) 0.0012(16) 0.0007(15)
C6 0.0332(18) 0.0287(18) 0.038(2) 0.0075(14) 0.0020(14) 0.0031(14)
C7 0.044(2) 0.0302(19) 0.059(3) 0.0080(16) 0.0146(18) 0.0022(15)
C8 0.059(3) 0.035(2) 0.085(3) 0.006(2) 0.024(2) -0.0064(18)
C9 0.041(2) 0.039(2) 0.088(3) 0.006(2) 0.017(2) -0.0021(17)
C10 0.071(3) 0.044(2) 0.058(3) 0.0179(19) 0.022(2) 0.0099(19)
C11 0.059(2) 0.038(2) 0.041(2) -0.0016(16) 0.0077(18) 0.0021(17)
C12 0.156(5) 0.109(4) 0.071(3) -0.004(3) 0.016(4) 0.093(4)
C13 0.120(4) 0.060(3) 0.068(3) -0.016(2) 0.045(3) -0.003(3)
C14 0.114(4) 0.093(4) 0.107(4) -0.060(3) 0.041(3) -0.045(3)
C15 0.0398(19) 0.038(2) 0.0255(18) 0.0037(15) 0.0042(15) -0.0048(15)
C16 0.054(2) 0.036(2) 0.0342(19) -0.0017(15) 0.0053(16) -0.0125(17)
C17 0.049(2) 0.041(2) 0.0308(19) -0.0005(15) 0.0112(16) -0.0165(17)
C18 0.067(3) 0.042(2) 0.0305(19) -0.0045(16) 0.0031(17) -0.0173(18)
C19 0.075(3) 0.044(2) 0.046(2) -0.0001(18) 0.014(2) -0.023(2)
C20 0.066(3) 0.044(2) 0.038(2) 0.0039(17) 0.0106(18) -0.0158(18)
C21 0.0383(19) 0.038(2) 0.0284(18) 0.0050(14) 0.0026(14) -0.0024(15)
C22 0.045(2) 0.040(2) 0.0309(19) 0.0025(15) 0.0005(15) -0.0061(15)
C23 0.058(2) 0.054(2) 0.044(2) 0.0008(18) -0.0107(19) 0.0049(19)
N1 0.0460(17) 0.0317(15) 0.0267(15) 0.0000(12) 0.0033(12) -0.0072(12)
O1 0.0390(13) 0.0346(13) 0.0279(12) 0.0045(10) 0.0044(10) -0.0023(9)
O2 0.0440(13) 0.0371(13) 0.0209(11) 0.0015(9) 0.0041(9) -0.0095(10)

loop_
_atom_type_symbol
_atom_type_description
_atom_type_scat_dispersion_real
_atom_type_scat_dispersion_imag
_atom_type_scat_source
C C 0.0181 0.0091 'International Tables Vol C Tables 4.2.6.8 and 6.1.1.4'
H H 0.0000 0.0000 'International Tables Vol C Tables 4.2.6.8 and 6.1.1.4'
N N 0.0311 0.0180 'International Tables Vol C Tables 4.2.6.8 and 6.1.1.4'
O O 0.0492 0.0322 'International Tables Vol C Tables 4.2.6.8 and 6.1.1.4'
Al Al 0.2130 0.2455 'International Tables Vol C Tables 4.2.6.8 and 6.1.1.4'

loop_
_geom_angle_atom_site_label_1
_geom_angle_atom_site_label_2
_geom_angle_atom_site_label_3
_geom_angle
_geom_angle_site_symmetry_1
_geom_angle_site_symmetry_3
O1 Al1 O2 94.78(10) . 8_665
O1 Al1 O2 134.83(11) . .
O2 Al1 O2 75.30(10) 8_665 .
O1 Al1 C22 111.65(13) . .
O2 Al1 C22 106.84(12) 8_665 .
O2 Al1 C22 113.40(13) . .
O1 Al1 N1 88.31(10) . .
O2 Al1 N1 147.29(11) 8_665 .
O2 Al1 N1 79.52(10) . .
C22 Al1 N1 102.13(13) . .
O1 Al1 Al1 114.40(7) . 8_665
O2 Al1 Al1 38.50(7) 8_665 8_665
O2 Al1 Al1 37.87(6) . 8_665
C22 Al1 Al1 122.58(10) . 8_665
N1 Al1 Al1 111.50(9) . 8_665
O1 C1 C2 121.4(3) . .
O1 C1 C6 120.9(3) . .
C2 C1 C6 117.7(3) . .
C3 C2 C1 121.1(3) . .
C3 C2 C15 117.2(3) . .
C1 C2 C15 121.7(3) . .
C4 C3 C2 121.9(3) . .
C3 C4 C5 115.6(3) . .
C3 C4 C11 123.2(3) . .
C5 C4 C11 121.2(3) . .
C6 C5 C4 125.6(3) . .
C5 C6 C1 117.9(3) . .
C5 C6 C7 120.6(3) . .
C1 C6 C7 121.4(3) . .
C8 C7 C6 112.7(3) . .
C8 C7 C10 108.0(3) . .
C6 C7 C10 108.7(3) . .
C8 C7 C9 106.0(3) . .
C6 C7 C9 109.9(3) . .
C10 C7 C9 111.6(3) . .
C12 C11 C13 109.3(4) . .
C12 C11 C14 109.2(4) . .
C13 C11 C14 107.4(4) . .
C12 C11 C4 109.1(3) . .
C13 C11 C4 112.0(3) . .
C14 C11 C4 109.8(3) . .
N1 C15 C2 124.0(3) . .
N1 C16 C17 104.3(3) . .
N1 C16 C21 118.8(3) . .
C17 C16 C21 111.9(3) . .
O2 C17 C16 108.5(3) . .
O2 C17 C18 116.0(3) . .
C16 C17 C18 111.2(3) . .
C17 C18 C19 110.6(3) . .
C20 C19 C18 114.6(3) . .
C19 C20 C21 114.4(3) . .
C16 C21 C20 108.1(3) . .
C23 C22 Al1 119.5(2) . .
C15 N1 C16 123.6(3) . .
C15 N1 Al1 128.0(2) . .
C16 N1 Al1 108.0(2) . .
C1 O1 Al1 134.05(19) . .
C17 O2 Al1 132.8(2) . 8_665
C17 O2 Al1 118.58(18) . .
Al1 O2 Al1 103.63(10) 8_665 .

loop_
_geom_bond_atom_site_label_1
_geom_bond_atom_site_label_2
_geom_bond_distance
_geom_bond_site_symmetry_2
Al1 O1 1.811(2) .
Al1 O2 1.873(2) 8_665
Al1 O2 1.899(2) .
Al1 C22 1.963(3) .
Al1 N1 2.011(3) .
Al1 Al1 2.9650(18) 8_665
C1 O1 1.331(4) .
C1 C2 1.416(4) .
C1 C6 1.429(4) .
C2 C3 1.408(4) .
C2 C15 1.436(4) .
C3 C4 1.382(5) .
C4 C5 1.405(5) .
C4 C11 1.533(5) .
C5 C6 1.380(4) .
C6 C7 1.534(5) .
C7 C8 1.527(5) .
C7 C10 1.535(6) .
C7 C9 1.543(5) .
C11 C12 1.502(6) .
C11 C13 1.504(5) .
C11 C14 1.525(6) .
C15 N1 1.288(4) .
C16 N1 1.476(4) .
C16 C17 1.497(5) .
C16 C21 1.528(4) .
C17 O2 1.416(4) .
C17 C18 1.504(5) .
C18 C19 1.515(5) .
C19 C20 1.490(5) .
C20 C21 1.534(5) .
C22 C23 1.542(5) .
O2 Al1 1.873(2) 8_665

loop_
_geom_torsion_atom_site_label_1
_geom_torsion_atom_site_label_2
_geom_torsion_atom_site_label_3
_geom_torsion_atom_site_label_4
_geom_torsion
_geom_torsion_site_symmetry_1
_geom_torsion_site_symmetry_4
O1 C1 C2 C3 175.2(3) . .
C6 C1 C2 C3 -3.9(4) . .
O1 C1 C2 C15 -4.3(5) . .
C6 C1 C2 C15 176.6(3) . .
C1 C2 C3 C4 1.5(5) . .
C15 C2 C3 C4 -178.9(3) . .
C2 C3 C4 C5 0.9(5) . .
C2 C3 C4 C11 -179.1(3) . .
C3 C4 C5 C6 -1.0(5) . .
C11 C4 C5 C6 179.1(3) . .
C4 C5 C6 C1 -1.4(5) . .
C4 C5 C6 C7 178.1(3) . .
O1 C1 C6 C5 -175.3(3) . .
C2 C1 C6 C5 3.7(4) . .
O1 C1 C6 C7 5.1(4) . .
C2 C1 C6 C7 -175.8(3) . .
C5 C6 C7 C8 -7.7(5) . .
C1 C6 C7 C8 171.8(3) . .
C5 C6 C7 C10 112.0(3) . .
C1 C6 C7 C10 -68.5(4) . .
C5 C6 C7 C9 -125.6(3) . .
C1 C6 C7 C9 53.9(4) . .
C3 C4 C11 C12 108.7(4) . .
C5 C4 C11 C12 -71.4(5) . .
C3 C4 C11 C13 -12.5(5) . .
C5 C4 C11 C13 167.5(4) . .
C3 C4 C11 C14 -131.7(4) . .
C5 C4 C11 C14 48.2(5) . .
C3 C2 C15 N1 172.5(3) . .
C1 C2 C15 N1 -8.0(5) . .
N1 C16 C17 O2 -40.4(4) . .
C21 C16 C17 O2 -170.0(3) . .
N1 C16 C17 C18 -169.2(3) . .
C21 C16 C17 C18 61.2(4) . .
O2 C17 C18 C19 -179.5(3) . .
C16 C17 C18 C19 -54.8(4) . .
C17 C18 C19 C20 48.8(5) . .
C18 C19 C20 C21 -48.2(5) . .
N1 C16 C21 C20 -178.5(3) . .
C17 C16 C21 C20 -56.9(4) . .
C19 C20 C21 C16 50.4(4) . .
O1 Al1 C22 C23 129.5(3) . .
O2 Al1 C22 C23 27.1(3) 8_665 .
O2 Al1 C22 C23 -53.8(3) . .
N1 Al1 C22 C23 -137.5(3) . .
Al1 Al1 C22 C23 -11.9(3) 8_665 .
C2 C15 N1 C16 179.0(3) . .
C2 C15 N1 Al1 6.7(5) . .
C17 C16 N1 C15 -124.9(3) . .
C21 C16 N1 C15 0.5(5) . .
C17 C16 N1 Al1 48.7(3) . .
C21 C16 N1 Al1 174.1(2) . .
O1 Al1 N1 C15 3.4(3) . .
O2 Al1 N1 C15 99.6(3) 8_665 .
O2 Al1 N1 C15 139.6(3) . .
C22 Al1 N1 C15 -108.4(3) . .
Al1 Al1 N1 C15 119.0(3) 8_665 .
O1 Al1 N1 C16 -169.9(2) . .
O2 Al1 N1 C16 -73.7(3) 8_665 .
O2 Al1 N1 C16 -33.6(2) . .
C22 Al1 N1 C16 78.3(2) . .
Al1 Al1 N1 C16 -54.2(2) 8_665 .
C2 C1 O1 Al1 20.0(4) . .
C6 C1 O1 Al1 -160.9(2) . .
O2 Al1 O1 C1 -164.6(3) 8_665 .
O2 Al1 O1 C1 -90.6(3) . .
C22 Al1 O1 C1 85.2(3) . .
N1 Al1 O1 C1 -17.2(3) . .
Al1 Al1 O1 C1 -130.1(2) 8_665 .
C16 C17 O2 Al1 165.2(2) . 8_665
C18 C17 O2 Al1 -68.7(4) . 8_665
C16 C17 O2 Al1 14.7(4) . .
C18 C17 O2 Al1 140.8(3) . .
O1 Al1 O2 C17 87.4(3) . .
O2 Al1 O2 C17 169.4(2) 8_665 .
C22 Al1 O2 C17 -88.3(3) . .
N1 Al1 O2 C17 10.5(2) . .
Al1 Al1 O2 C17 158.2(3) 8_665 .
O1 Al1 O2 Al1 -70.76(17) . 8_665
O2 Al1 O2 Al1 11.23(15) 8_665 8_665
C22 Al1 O2 Al1 113.52(14) . 8_665
N1 Al1 O2 Al1 -147.69(12) . 8_665

loop_
_platon_squeeze_void_nr
_platon_squeeze_void_average_x
_platon_squeeze_void_average_y
_platon_squeeze_void_average_z
_platon_squeeze_void_volume
_platon_squeeze_void_count_electrons
_platon_squeeze_void_content
1 0.250 0.250 0.024 475 91 ' '
2 0.250 0.750 -0.001 839 175 ' '
3 0.750 0.750 -0.064 475 91 ' '
4 0.750 0.250 -0.001 839 175 ' '
